data_4346192
loop_
_publ_author_name
'Sicilia, V.'
'Baya, M.'
'Borja, P.'
'Mart\'in, A'

_publ_section_title
;
 Oxidation of Half-Lantern Pt2(II,II) Compounds by Halocarbons. Evidence
 of Dioxygen Insertion into a Pt(III)-CH3 Bond.
;
_journal_issue 15
_journal_name_full 'Inorganic chemistry'
_journal_page_first 7316
_journal_page_last 7324
_journal_paper_doi 10.1021/acs.inorgchem.5b00846
_journal_volume 54
_journal_year 2015
_chemical_formula_sum 'C35 H24 Cl4 N6 Pt2 S2'
_chemical_formula_weight 1124.70
_space_group_IT_number 61
_space_group_name_Hall '-P 2ac 2ab'
_space_group_name_H-M_alt 'P b c a'
_symmetry_cell_setting orthorhombic
_symmetry_space_group_name_H-M 'P b c a'
_atom_sites_solution_hydrogens geom
_atom_sites_solution_primary direct
_atom_sites_solution_secondary difmap
_audit_creation_method SHELXL-97
_cell_angle_alpha 90.00
_cell_angle_beta 90.00
_cell_angle_gamma 90.00
_cell_formula_units_Z 8
_cell_length_a 17.2231(4)
_cell_length_b 14.5710(2)
_cell_length_c 27.9052(6)
_cell_measurement_reflns_used 20745
_cell_measurement_temperature 100(2)
_cell_measurement_theta_max 28.7946
_cell_measurement_theta_min 4.1621
_cell_volume 7003.0(2)
_computing_cell_refinement
;
CrysAlis RED, Oxford Diffraction Ltd.,
Version 1.171.33.52 (release 06-11-2009 CrysAlis171 .NET)
(compiled Nov  6 2009,16:24:50)
;
_computing_data_collection
;
CrysAlis CCD, Oxford Diffraction Ltd.,
Version 1.171.33.52 (release 06-11-2009 CrysAlis171 .NET)
(compiled Nov  6 2009,16:24:50)
;
_computing_data_reduction
;
CrysAlis RED, Oxford Diffraction Ltd.,
Version 1.171.33.52 (release 06-11-2009 CrysAlis171 .NET)
(compiled Nov  6 2009,16:24:50)
;
_computing_structure_refinement 'SHELXL-97 (Sheldrick, 1997)'
_computing_structure_solution 'SHELXS-97 (Sheldrick, 1990)'
_diffrn_ambient_temperature 100(2)
_diffrn_detector_area_resol_mean 16.0655
_diffrn_measured_fraction_theta_full 0.995
_diffrn_measured_fraction_theta_max 0.921
_diffrn_measurement_details
;
#__ type_ start__ end____ width___ exp.time_
  1 omega  -70.00  -32.00   0.5000   20.0000
omega____ theta____ kappa____ phi______ frames
    -      -19.9615  179.0000   30.0000 76

#__ type_ start__ end____ width___ exp.time_
  2 omega   34.00   82.00   0.5000   20.0000
omega____ theta____ kappa____ phi______ frames
    -       22.1490  179.0000  -60.0000 96

#__ type_ start__ end____ width___ exp.time_
  3 omega   -6.00   63.00   0.5000   20.0000
omega____ theta____ kappa____ phi______ frames
    -       22.1490   37.0000  120.0000 138

#__ type_ start__ end____ width___ exp.time_
  4 omega  -92.00  -30.00   0.5000   20.0000
omega____ theta____ kappa____ phi______ frames
    -      -19.9615  -77.0000  -90.0000 124

#__ type_ start__ end____ width___ exp.time_
  5 omega  -51.00   54.00   0.5000   20.0000
omega____ theta____ kappa____ phi______ frames
    -       22.1490  -37.0000  -60.0000 210

;
_diffrn_measurement_device_type 'Xcalibur, Sapphire3'
_diffrn_measurement_method 'w scans'
_diffrn_orient_matrix_UB_11 -0.0242508771
_diffrn_orient_matrix_UB_12 -0.0370458242
_diffrn_orient_matrix_UB_13 0.0068465721
_diffrn_orient_matrix_UB_21 -0.0195185508
_diffrn_orient_matrix_UB_22 0.0290209586
_diffrn_orient_matrix_UB_23 0.0164898107
_diffrn_orient_matrix_UB_31 -0.0269389625
_diffrn_orient_matrix_UB_32 0.0123879344
_diffrn_orient_matrix_UB_33 -0.0181105872
_diffrn_radiation_monochromator graphite
_diffrn_radiation_source 'Enhance (Mo) X-ray Source'
_diffrn_radiation_type MoK\a
_diffrn_radiation_wavelength 0.71073
_diffrn_reflns_av_R_equivalents 0.0323
_diffrn_reflns_av_sigmaI/netI 0.0338
_diffrn_reflns_limit_h_max 22
_diffrn_reflns_limit_h_min -22
_diffrn_reflns_limit_k_max 19
_diffrn_reflns_limit_k_min -19
_diffrn_reflns_limit_l_max 37
_diffrn_reflns_limit_l_min -37
_diffrn_reflns_number 40095
_diffrn_reflns_theta_full 25.00
_diffrn_reflns_theta_max 28.86
_diffrn_reflns_theta_min 4.21
_exptl_absorpt_coefficient_mu 8.443
_exptl_absorpt_correction_T_max 0.4569
_exptl_absorpt_correction_T_min 0.1731
_exptl_absorpt_correction_type multi-scan
_exptl_absorpt_process_details
;
CrysAlis RED, Oxford Diffraction Ltd.,
Version 1.171.33.52 (release 06-11-2009 CrysAlis171 .NET)
(compiled Nov  6 2009,16:24:50)
Empirical absorption correction using spherical harmonics,
 implemented in SCALE3 ABSPACK scaling algorithm.
;
_exptl_crystal_colour 'orange red'
_exptl_crystal_density_diffrn 2.133
_exptl_crystal_density_method 'not measured'
_exptl_crystal_description bloc
_exptl_crystal_F_000 4256
_exptl_crystal_size_max 0.32
_exptl_crystal_size_mid 0.17
_exptl_crystal_size_min 0.11
_refine_diff_density_max 0.916
_refine_diff_density_min -0.702
_refine_diff_density_rms 0.126
_refine_ls_extinction_method none
_refine_ls_goodness_of_fit_ref 1.008
_refine_ls_hydrogen_treatment constr
_refine_ls_matrix_type full
_refine_ls_number_parameters 442
_refine_ls_number_reflns 8464
_refine_ls_number_restraints 0
_refine_ls_restrained_S_all 1.008
_refine_ls_R_factor_all 0.0317
_refine_ls_R_factor_gt 0.0201
_refine_ls_shift/su_max 0.004
_refine_ls_shift/su_mean 0.000
_refine_ls_structure_factor_coef Fsqd
_refine_ls_weighting_details 'calc w=1/[\s^2^(Fo^2^)+(0.0145P)^2^+0.0000P] where P=(Fo^2^+2Fc^2^)/3'
_refine_ls_weighting_scheme calc
_refine_ls_wR_factor_gt 0.0369
_refine_ls_wR_factor_ref 0.0377
_reflns_number_gt 6524
_reflns_number_total 8464
_reflns_threshold_expression >2sigma(I)
_cod_data_source_file ic5b00846_si_002.cif
_cod_data_source_block 2a
_cod_original_cell_volume 7003.1(2)
_cod_original_sg_symbol_H-M Pbca
_cod_database_code 4346192

loop_
_symmetry_equiv_pos_as_xyz
'x, y, z'
'-x+1/2, -y, z+1/2'
'-x, y+1/2, -z+1/2'
'x+1/2, -y+1/2, -z'
'-x, -y, -z'
'x-1/2, y, -z-1/2'
'x, -y-1/2, z-1/2'
'-x-1/2, y-1/2, z'

loop_
_atom_site_label
_atom_site_type_symbol
_atom_site_fract_x
_atom_site_fract_y
_atom_site_fract_z
_atom_site_U_iso_or_equiv
_atom_site_adp_type
_atom_site_occupancy
_atom_site_symmetry_multiplicity
_atom_site_calc_flag
_atom_site_refinement_flags
Pt1 Pt 0.557822(7) -0.203010(6) 0.134583(4) 0.00942(3) Uani 1 1 d .
Pt2 Pt 0.447073(7) -0.307514(6) 0.101129(4) 0.00906(3) Uani 1 1 d .
Cl1 Cl 0.66495(4) -0.10946(4) 0.16482(3) 0.01651(16) Uani 1 1 d .
Cl2 Cl 0.34680(4) -0.40264(5) 0.06591(3) 0.01854(17) Uani 1 1 d .
S1 S 0.47624(5) -0.25531(5) 0.02540(3) 0.01382(16) Uani 1 1 d .
S2 S 0.62223(5) -0.33120(5) 0.16015(3) 0.01477(17) Uani 1 1 d .
N1 N 0.50162(14) -0.08101(15) 0.11800(8) 0.0130(6) Uani 1 1 d .
N2 N 0.40833(14) -0.35150(15) 0.16789(9) 0.0141(6) Uani 1 1 d .
N3 N 0.61491(14) -0.21983(14) 0.06570(9) 0.0125(5) Uani 1 1 d .
N4 N 0.60861(15) -0.23658(16) -0.01932(9) 0.0178(6) Uani 1 1 d .
N5 N 0.53290(14) -0.41564(15) 0.09439(8) 0.0137(6) Uani 1 1 d .
N6 N 0.64845(15) -0.48896(16) 0.12160(9) 0.0178(6) Uani 1 1 d .
C1 C 0.50592(17) -0.18165(19) 0.19825(10) 0.0140(7) Uani 1 1 d .
C2 C 0.51160(19) -0.2307(2) 0.24043(11) 0.0199(7) Uani 1 1 d .
H2 H 0.5432 -0.2841 0.2419 0.024 Uiso 1 1 calc R
C3 C 0.4704(2) -0.2013(2) 0.28126(11) 0.0272(8) Uani 1 1 d .
H3 H 0.4752 -0.2352 0.3102 0.033 Uiso 1 1 calc R
C4 C 0.4235(2) -0.1250(2) 0.28036(12) 0.0317(9) Uani 1 1 d .
H4 H 0.3948 -0.1085 0.3081 0.038 Uiso 1 1 calc R
C5 C 0.41770(19) -0.0715(2) 0.23891(12) 0.0244(8) Uani 1 1 d .
C6 C 0.3741(2) 0.0118(2) 0.23433(14) 0.0340(9) Uani 1 1 d .
H6 H 0.3439 0.0321 0.2608 0.041 Uiso 1 1 calc R
C7 C 0.3743(2) 0.0624(2) 0.19395(14) 0.0338(9) Uani 1 1 d .
H7 H 0.3449 0.1175 0.1929 0.041 Uiso 1 1 calc R
C8 C 0.41775(19) 0.0350(2) 0.15263(13) 0.0246(8) Uani 1 1 d .
C9 C 0.4230(2) 0.0840(2) 0.10982(13) 0.0299(9) Uani 1 1 d .
H9 H 0.3965 0.1409 0.1064 0.036 Uiso 1 1 calc R
C10 C 0.46655(19) 0.0498(2) 0.07269(13) 0.0262(8) Uani 1 1 d .
H10 H 0.4703 0.0829 0.0435 0.031 Uiso 1 1 calc R
C11 C 0.50495(18) -0.03283(19) 0.07779(11) 0.0175(7) Uani 1 1 d .
H11 H 0.5346 -0.0558 0.0517 0.021 Uiso 1 1 calc R
C12 C 0.46032(18) -0.1013(2) 0.19816(11) 0.0180(7) Uani 1 1 d .
C13 C 0.45925(18) -0.04774(19) 0.15594(11) 0.0171(7) Uani 1 1 d .
C14 C 0.36244(16) -0.21359(18) 0.11061(11) 0.0128(6) Uani 1 1 d .
C15 C 0.33592(18) -0.14672(18) 0.07975(11) 0.0166(7) Uani 1 1 d .
H15 H 0.3598 -0.1385 0.0494 0.020 Uiso 1 1 calc R
C16 C 0.27358(19) -0.0910(2) 0.09342(12) 0.0219(7) Uani 1 1 d .
H16 H 0.2559 -0.0449 0.0720 0.026 Uiso 1 1 calc R
C17 C 0.23714(19) -0.1010(2) 0.13682(12) 0.0238(8) Uani 1 1 d .
H17 H 0.1956 -0.0612 0.1452 0.029 Uiso 1 1 calc R
C18 C 0.26118(18) -0.1701(2) 0.16905(11) 0.0185(7) Uani 1 1 d .
C19 C 0.22772(19) -0.1859(2) 0.21512(12) 0.0251(8) Uani 1 1 d .
H19 H 0.1872 -0.1468 0.2260 0.030 Uiso 1 1 calc R
C20 C 0.25220(19) -0.2550(2) 0.24370(11) 0.0242(8) Uani 1 1 d .
H20 H 0.2287 -0.2630 0.2742 0.029 Uiso 1 1 calc R
C21 C 0.31271(17) -0.3163(2) 0.22912(11) 0.0170(7) Uani 1 1 d .
C22 C 0.33906(19) -0.3925(2) 0.25529(11) 0.0236(8) Uani 1 1 d .
H22 H 0.3159 -0.4072 0.2852 0.028 Uiso 1 1 calc R
C23 C 0.39835(19) -0.4458(2) 0.23763(11) 0.0200(7) Uani 1 1 d .
H23 H 0.4162 -0.4975 0.2552 0.024 Uiso 1 1 calc R
C24 C 0.43212(17) -0.42328(18) 0.19365(11) 0.0155(7) Uani 1 1 d .
H24 H 0.4733 -0.4602 0.1817 0.019 Uiso 1 1 calc R
C25 C 0.34851(16) -0.29916(19) 0.18460(10) 0.0131(6) Uani 1 1 d .
C26 C 0.32372(17) -0.22565(18) 0.15409(11) 0.0138(6) Uani 1 1 d .
C27 C 0.57551(17) -0.23602(18) 0.02451(11) 0.0132(7) Uani 1 1 d .
C28 C 0.69278(18) -0.21269(19) 0.06225(11) 0.0174(7) Uani 1 1 d .
H28 H 0.7223 -0.2047 0.0907 0.021 Uiso 1 1 calc R
C29 C 0.73066(18) -0.2165(2) 0.01957(11) 0.0194(7) Uani 1 1 d .
H29 H 0.7857 -0.2131 0.0177 0.023 Uiso 1 1 calc R
C30 C 0.68513(19) -0.2256(2) -0.02113(12) 0.0218(8) Uani 1 1 d .
H30 H 0.7097 -0.2239 -0.0516 0.026 Uiso 1 1 calc R
C31 C 0.59820(17) -0.41857(18) 0.12133(10) 0.0129(6) Uani 1 1 d .
C32 C 0.5207(2) -0.48607(19) 0.06379(11) 0.0203(7) Uani 1 1 d .
H32 H 0.4767 -0.4850 0.0433 0.024 Uiso 1 1 calc R
C33 C 0.5712(2) -0.5595(2) 0.06189(12) 0.0271(8) Uani 1 1 d .
H33 H 0.5628 -0.6091 0.0405 0.032 Uiso 1 1 calc R
C34 C 0.6337(2) -0.5581(2) 0.09189(12) 0.0244(8) Uani 1 1 d .
H34 H 0.6682 -0.6090 0.0916 0.029 Uiso 1 1 calc R
Cl3 Cl 0.62269(5) 0.19590(5) 0.10203(3) 0.0354(2) Uani 1 1 d .
Cl4 Cl 0.69098(6) 0.05191(6) 0.04199(3) 0.0352(2) Uani 1 1 d .
C35 C 0.6795(2) 0.0957(2) 0.10076(12) 0.0295(8) Uani 1 1 d .
H35A H 0.6548 0.0484 0.1211 0.035 Uiso 1 1 calc R
H35B H 0.7313 0.1093 0.1144 0.035 Uiso 1 1 calc R

loop_
_atom_site_aniso_label
_atom_site_aniso_U_11
_atom_site_aniso_U_22
_atom_site_aniso_U_33
_atom_site_aniso_U_23
_atom_site_aniso_U_13
_atom_site_aniso_U_12
Pt1 0.01040(6) 0.00916(5) 0.00870(6) 0.00003(4) -0.00063(5) -0.00071(5)
Pt2 0.00958(6) 0.00901(5) 0.00860(6) 0.00030(4) -0.00098(5) -0.00008(5)
Cl1 0.0167(4) 0.0154(3) 0.0175(4) -0.0002(3) -0.0046(3) -0.0040(3)
Cl2 0.0174(4) 0.0180(3) 0.0202(4) -0.0001(3) -0.0052(3) -0.0058(3)
S1 0.0152(4) 0.0164(4) 0.0098(4) 0.0004(3) -0.0012(3) -0.0004(3)
S2 0.0153(4) 0.0127(3) 0.0163(4) 0.0016(3) -0.0045(3) 0.0001(3)
N1 0.0132(14) 0.0102(12) 0.0158(14) -0.0003(10) -0.0029(11) -0.0018(10)
N2 0.0119(14) 0.0156(12) 0.0148(14) -0.0002(11) -0.0006(12) -0.0042(11)
N3 0.0129(14) 0.0076(11) 0.0168(14) 0.0015(10) 0.0021(11) 0.0025(10)
N4 0.0188(16) 0.0205(13) 0.0140(14) 0.0028(11) 0.0037(12) 0.0063(12)
N5 0.0161(15) 0.0122(11) 0.0127(13) 0.0010(11) 0.0004(11) 0.0012(10)
N6 0.0165(15) 0.0157(12) 0.0211(15) 0.0034(11) 0.0020(12) 0.0045(11)
C1 0.0120(16) 0.0153(14) 0.0146(16) -0.0035(13) -0.0028(13) -0.0063(12)
C2 0.0211(19) 0.0235(16) 0.0151(17) -0.0039(14) -0.0022(15) -0.0067(14)
C3 0.035(2) 0.038(2) 0.0082(16) -0.0008(15) 0.0027(15) -0.0134(17)
C4 0.030(2) 0.047(2) 0.0181(19) -0.0205(17) 0.0110(16) -0.0138(18)
C5 0.0184(18) 0.0291(17) 0.026(2) -0.0160(16) 0.0031(15) -0.0063(15)
C6 0.026(2) 0.038(2) 0.039(2) -0.0286(19) 0.0074(19) 0.0009(17)
C7 0.025(2) 0.0270(18) 0.049(3) -0.0223(18) -0.003(2) 0.0094(16)
C8 0.0207(19) 0.0192(15) 0.034(2) -0.0137(15) -0.0071(16) 0.0025(14)
C9 0.035(2) 0.0141(15) 0.041(2) -0.0038(16) -0.0091(18) 0.0093(15)
C10 0.031(2) 0.0165(15) 0.031(2) 0.0066(15) -0.0101(17) 0.0029(14)
C11 0.0215(19) 0.0137(14) 0.0173(17) -0.0014(13) -0.0022(15) -0.0023(13)
C12 0.0159(18) 0.0202(15) 0.0179(17) -0.0091(14) -0.0004(14) -0.0061(13)
C13 0.0150(18) 0.0184(14) 0.0180(17) -0.0096(13) -0.0027(14) -0.0002(13)
C14 0.0059(14) 0.0131(13) 0.0193(16) -0.0029(12) -0.0016(13) -0.0001(11)
C15 0.0161(17) 0.0155(14) 0.0181(17) -0.0013(13) -0.0016(14) -0.0003(13)
C16 0.0190(18) 0.0189(15) 0.0276(19) 0.0018(15) -0.0064(16) 0.0077(14)
C17 0.0158(18) 0.0190(15) 0.036(2) -0.0050(16) -0.0010(16) 0.0069(14)
C18 0.0127(17) 0.0201(15) 0.0227(18) -0.0046(14) 0.0003(14) -0.0016(13)
C19 0.0152(18) 0.0276(18) 0.033(2) -0.0104(16) 0.0102(16) -0.0009(15)
C20 0.022(2) 0.0310(19) 0.0199(19) -0.0043(16) 0.0122(16) -0.0079(16)
C21 0.0120(16) 0.0227(16) 0.0163(16) -0.0014(14) 0.0017(13) -0.0079(13)
C22 0.024(2) 0.0328(18) 0.0137(17) 0.0061(15) 0.0003(15) -0.0136(16)
C23 0.0228(19) 0.0228(16) 0.0146(17) 0.0099(14) -0.0064(15) -0.0051(14)
C24 0.0170(18) 0.0129(13) 0.0167(16) 0.0036(12) -0.0056(14) -0.0015(13)
C25 0.0106(16) 0.0170(14) 0.0118(15) -0.0019(13) -0.0008(12) -0.0046(13)
C26 0.0088(16) 0.0151(14) 0.0174(16) -0.0052(13) -0.0037(13) -0.0007(12)
C27 0.0149(17) 0.0090(13) 0.0158(16) 0.0007(12) 0.0010(13) 0.0034(12)
C28 0.0145(17) 0.0178(15) 0.0199(17) 0.0038(14) -0.0029(14) -0.0004(13)
C29 0.0117(17) 0.0262(17) 0.0205(17) 0.0016(14) 0.0046(14) 0.0001(13)
C30 0.022(2) 0.0252(17) 0.0187(18) 0.0008(14) 0.0081(15) 0.0039(15)
C31 0.0128(16) 0.0157(14) 0.0100(15) 0.0041(12) 0.0014(13) -0.0007(13)
C32 0.030(2) 0.0170(15) 0.0139(17) -0.0036(13) -0.0073(15) 0.0021(14)
C33 0.038(2) 0.0192(15) 0.0235(19) -0.0101(14) 0.0000(17) 0.0087(16)
C34 0.026(2) 0.0193(16) 0.028(2) -0.0003(15) 0.0071(17) 0.0108(15)
Cl3 0.0300(5) 0.0283(4) 0.0480(6) 0.0047(4) 0.0085(5) 0.0029(4)
Cl4 0.0445(6) 0.0349(5) 0.0262(5) 0.0024(4) 0.0006(5) 0.0019(4)
C35 0.036(2) 0.0243(17) 0.028(2) 0.0048(16) -0.0059(18) 0.0026(16)

loop_
_atom_type_symbol
_atom_type_description
_atom_type_scat_dispersion_real
_atom_type_scat_dispersion_imag
_atom_type_scat_source
C C 0.0033 0.0016 'International Tables Vol C Tables 4.2.6.8 and 6.1.1.4'
H H 0.0000 0.0000 'International Tables Vol C Tables 4.2.6.8 and 6.1.1.4'
N N 0.0061 0.0033 'International Tables Vol C Tables 4.2.6.8 and 6.1.1.4'
S S 0.1246 0.1234 'International Tables Vol C Tables 4.2.6.8 and 6.1.1.4'
Cl Cl 0.1484 0.1585 'International Tables Vol C Tables 4.2.6.8 and 6.1.1.4'
Pt Pt -1.7033 8.3905 'International Tables Vol C Tables 4.2.6.8 and 6.1.1.4'

loop_
_geom_angle_atom_site_label_1
_geom_angle_atom_site_label_2
_geom_angle_atom_site_label_3
_geom_angle
C1 Pt1 N1 81.79(11)
C1 Pt1 N3 177.55(10)
N1 Pt1 N3 96.34(9)
C1 Pt1 S2 93.80(8)
N1 Pt1 S2 174.31(7)
N3 Pt1 S2 87.96(6)
C1 Pt1 Cl1 86.81(8)
N1 Pt1 Cl1 87.21(7)
N3 Pt1 Cl1 91.53(7)
S2 Pt1 Cl1 88.95(2)
C1 Pt1 Pt2 94.66(8)
N1 Pt1 Pt2 94.53(6)
N3 Pt1 Pt2 87.05(6)
S2 Pt1 Pt2 89.405(19)
Cl1 Pt1 Pt2 177.863(18)
C14 Pt2 N2 81.94(11)
C14 Pt2 N5 175.57(10)
N2 Pt2 N5 94.15(9)
C14 Pt2 S1 93.09(9)
N2 Pt2 S1 173.85(7)
N5 Pt2 S1 90.67(6)
C14 Pt2 Cl2 85.77(8)
N2 Pt2 Cl2 87.61(7)
N5 Pt2 Cl2 92.01(7)
S1 Pt2 Cl2 88.41(3)
C14 Pt2 Pt1 94.89(8)
N2 Pt2 Pt1 95.38(6)
N5 Pt2 Pt1 87.52(6)
S1 Pt2 Pt1 88.631(19)
Cl2 Pt2 Pt1 176.999(19)
C27 S1 Pt2 106.39(11)
C31 S2 Pt1 106.91(10)
C11 N1 C13 119.2(3)
C11 N1 Pt1 128.5(2)
C13 N1 Pt1 112.21(19)
C24 N2 C25 119.1(3)
C24 N2 Pt2 128.7(2)
C25 N2 Pt2 112.09(18)
C28 N3 C27 116.8(3)
C28 N3 Pt1 120.3(2)
C27 N3 Pt1 122.9(2)
C30 N4 C27 116.9(3)
C32 N5 C31 117.1(3)
C32 N5 Pt2 120.1(2)
C31 N5 Pt2 122.76(18)
C34 N6 C31 116.9(3)
C2 C1 C12 118.1(3)
C2 C1 Pt1 129.9(2)
C12 C1 Pt1 112.0(2)
C1 C2 C3 119.8(3)
C1 C2 H2 120.1
C3 C2 H2 120.1
C4 C3 C2 121.8(3)
C4 C3 H3 119.1
C2 C3 H3 119.1
C3 C4 C5 120.6(3)
C3 C4 H4 119.7
C5 C4 H4 119.7
C4 C5 C12 117.0(3)
C4 C5 C6 125.7(3)
C12 C5 C6 117.3(3)
C7 C6 C5 122.5(3)
C7 C6 H6 118.8
C5 C6 H6 118.8
C6 C7 C8 121.5(3)
C6 C7 H7 119.2
C8 C7 H7 119.2
C9 C8 C13 117.6(3)
C9 C8 C7 125.5(3)
C13 C8 C7 116.9(3)
C10 C9 C8 119.7(3)
C10 C9 H9 120.2
C8 C9 H9 120.2
C9 C10 C11 120.1(3)
C9 C10 H10 120.0
C11 C10 H10 120.0
N1 C11 C10 121.9(3)
N1 C11 H11 119.0
C10 C11 H11 119.0
C1 C12 C13 117.9(3)
C1 C12 C5 122.7(3)
C13 C12 C5 119.4(3)
N1 C13 C8 121.5(3)
N1 C13 C12 116.1(3)
C8 C13 C12 122.4(3)
C15 C14 C26 118.3(3)
C15 C14 Pt2 129.6(2)
C26 C14 Pt2 112.0(2)
C14 C15 C16 119.6(3)
C14 C15 H15 120.2
C16 C15 H15 120.2
C17 C16 C15 122.0(3)
C17 C16 H16 119.0
C15 C16 H16 119.0
C16 C17 C18 120.2(3)
C16 C17 H17 119.9
C18 C17 H17 119.9
C26 C18 C17 116.4(3)
C26 C18 C19 118.8(3)
C17 C18 C19 124.8(3)
C20 C19 C18 121.7(3)
C20 C19 H19 119.2
C18 C19 H19 119.2
C19 C20 C21 121.6(3)
C19 C20 H20 119.2
C21 C20 H20 119.2
C22 C21 C25 117.2(3)
C22 C21 C20 125.5(3)
C25 C21 C20 117.3(3)
C23 C22 C21 120.0(3)
C23 C22 H22 120.0
C21 C22 H22 120.0
C22 C23 C24 119.5(3)
C22 C23 H23 120.3
C24 C23 H23 120.3
N2 C24 C23 122.0(3)
N2 C24 H24 119.0
C23 C24 H24 119.0
N2 C25 C21 122.2(3)
N2 C25 C26 116.1(3)
C21 C25 C26 121.7(3)
C14 C26 C18 123.4(3)
C14 C26 C25 117.9(3)
C18 C26 C25 118.7(3)
N4 C27 N3 123.9(3)
N4 C27 S1 115.4(2)
N3 C27 S1 120.7(2)
N3 C28 C29 122.5(3)
N3 C28 H28 118.8
C29 C28 H28 118.8
C28 C29 C30 116.8(3)
C28 C29 H29 121.6
C30 C29 H29 121.6
N4 C30 C29 122.8(3)
N4 C30 H30 118.6
C29 C30 H30 118.6
N6 C31 N5 124.3(3)
N6 C31 S2 114.0(2)
N5 C31 S2 121.7(2)
N5 C32 C33 121.0(3)
N5 C32 H32 119.5
C33 C32 H32 119.5
C34 C33 C32 117.6(3)
C34 C33 H33 121.2
C32 C33 H33 121.2
N6 C34 C33 123.0(3)
N6 C34 H34 118.5
C33 C34 H34 118.5
Cl3 C35 Cl4 112.35(18)
Cl3 C35 H35A 109.1
Cl4 C35 H35A 109.1
Cl3 C35 H35B 109.1
Cl4 C35 H35B 109.1
H35A C35 H35B 107.9

loop_
_geom_bond_atom_site_label_1
_geom_bond_atom_site_label_2
_geom_bond_distance
Pt1 C1 2.013(3)
Pt1 N1 2.076(2)
Pt1 N3 2.173(2)
Pt1 S2 2.2867(7)
Pt1 Cl1 2.4442(7)
Pt1 Pt2 2.61317(15)
Pt2 C14 2.017(3)
Pt2 N2 2.080(2)
Pt2 N5 2.169(2)
Pt2 S1 2.3014(7)
Pt2 Cl2 2.4228(7)
S1 C27 1.733(3)
S2 C31 1.722(3)
N1 C11 1.325(3)
N1 C13 1.374(4)
N2 C24 1.334(3)
N2 C25 1.364(3)
N3 C28 1.349(4)
N3 C27 1.355(4)
N4 C30 1.328(4)
N4 C27 1.350(4)
N5 C32 1.351(3)
N5 C31 1.353(4)
N6 C34 1.330(4)
N6 C31 1.342(3)
C1 C2 1.381(4)
C1 C12 1.409(4)
C2 C3 1.409(4)
C2 H2 0.9500
C3 C4 1.374(5)
C3 H3 0.9500
C4 C5 1.399(5)
C4 H4 0.9500
C5 C12 1.421(4)
C5 C6 1.434(4)
C6 C7 1.346(5)
C6 H6 0.9500
C7 C8 1.431(5)
C7 H7 0.9500
C8 C9 1.395(5)
C8 C13 1.405(4)
C9 C10 1.373(5)
C9 H9 0.9500
C10 C11 1.381(4)
C10 H10 0.9500
C11 H11 0.9500
C12 C13 1.414(4)
C14 C15 1.378(4)
C14 C26 1.396(4)
C15 C16 1.399(4)
C15 H15 0.9500
C16 C17 1.372(4)
C16 H16 0.9500
C17 C18 1.412(4)
C17 H17 0.9500
C18 C26 1.411(4)
C18 C19 1.427(4)
C19 C20 1.352(4)
C19 H19 0.9500
C20 C21 1.432(4)
C20 H20 0.9500
C21 C22 1.404(4)
C21 C25 1.409(4)
C22 C23 1.374(4)
C22 H22 0.9500
C23 C24 1.397(4)
C23 H23 0.9500
C24 H24 0.9500
C25 C26 1.433(4)
C28 C29 1.359(4)
C28 H28 0.9500
C29 C30 1.386(4)
C29 H29 0.9500
C30 H30 0.9500
C32 C33 1.380(4)
C32 H32 0.9500
C33 C34 1.362(4)
C33 H33 0.9500
C34 H34 0.9500
Cl3 C35 1.758(3)
Cl4 C35 1.771(3)
C35 H35A 0.9900
C35 H35B 0.9900
